data_4118073
loop_
_publ_author_name
'Stefan Wiese'
'Jason L. McAfee'
'Dale R. Pahls'
'Claire L. McMullin'
'Thomas R. Cundari'
'Timothy H. Warren'

_publ_contact_author 'Timothy H. Warren'
_publ_contact_author_email thw@georgetown.edu
_publ_section_title
;
 C-H Functionalization Reactivity of a Nickel-Imide
;
_journal_name_full 'Journal of the American Chemical Society'
_journal_page_first 10114
_journal_page_last 10121
_journal_paper_doi 10.1021/ja302149k
_journal_volume 134
_journal_year 2012
_chemical_formula_moiety 'C43 H58 N3 Ni O0.50'
_chemical_formula_sum 'C43 H58 N3 Ni O0.5'
_chemical_formula_weight 683.63
_chemical_name_common '[Me3NN]Ni-N(CHMePh)Ad.1/2ether'
_chemical_name_systematic
; 
 ? 
;
_space_group_IT_number 18
_symmetry_cell_setting orthorhombic
_symmetry_space_group_name_Hall 'P 2 2ab'
_symmetry_space_group_name_H-M 'P 21 21 2'
_atom_sites_solution_hydrogens geom
_atom_sites_solution_primary direct
_atom_sites_solution_secondary difmap
_audit_creation_method SHELXL-97
_cell_angle_alpha 90.00
_cell_angle_beta 90.00
_cell_angle_gamma 90.00
_cell_formula_units_Z 4
_cell_length_a 16.670(3)
_cell_length_b 24.497(4)
_cell_length_c 9.2897(14)
_cell_measurement_reflns_used 4856
_cell_measurement_temperature 100(2)
_cell_measurement_theta_max 23.175
_cell_measurement_theta_min 2.193
_cell_volume 3793.6(11)
_computing_cell_refinement 'Bruker APEXII'
_computing_data_collection 'Bruker APEXII'
_computing_data_reduction 'Bruker APEXII'
_computing_molecular_graphics 'XSEED for Windows with POV-Ray; Barbour L (1999)'
_computing_publication_material 'Bruker SHELXTL'
_computing_structure_refinement 'SHELXL-97 (Sheldrick, 1997)'
_computing_structure_solution 'SHELXS-97 (Sheldrick, 1990)'
_diffrn_ambient_temperature 100(2)
_diffrn_measured_fraction_theta_full 1.000
_diffrn_measured_fraction_theta_max 1.000
_diffrn_radiation_monochromator graphite
_diffrn_radiation_source 'fine-focus sealed tube'
_diffrn_radiation_type MoK\a
_diffrn_radiation_wavelength 0.71073
_diffrn_reflns_av_R_equivalents 0.0903
_diffrn_reflns_av_sigmaI/netI 0.0785
_diffrn_reflns_limit_h_max 20
_diffrn_reflns_limit_h_min -20
_diffrn_reflns_limit_k_max 30
_diffrn_reflns_limit_k_min -30
_diffrn_reflns_limit_l_max 11
_diffrn_reflns_limit_l_min -11
_diffrn_reflns_number 30102
_diffrn_reflns_theta_full 26.00
_diffrn_reflns_theta_max 26.00
_diffrn_reflns_theta_min 1.48
_exptl_absorpt_coefficient_mu 0.546
_exptl_absorpt_correction_T_max 0.7457
_exptl_absorpt_correction_T_min 0.4783
_exptl_absorpt_correction_type multi-scan
_exptl_absorpt_process_details 'SADABS based on Blessing's method; Blessing, Acta Cryst. (1995) A51 33-38'
_exptl_crystal_colour brown
_exptl_crystal_density_diffrn 1.197
_exptl_crystal_description block
_exptl_crystal_F_000 1476
_exptl_crystal_size_max 0.40
_exptl_crystal_size_mid 0.29
_exptl_crystal_size_min 0.25
_refine_diff_density_max 0.971
_refine_diff_density_min -0.445
_refine_diff_density_rms 0.091
_refine_ls_abs_structure_details 'Flack H D (1983), Acta Cryst. A39, 876-881'
_refine_ls_abs_structure_Flack 0.00
_refine_ls_extinction_method none
_refine_ls_goodness_of_fit_ref 1.016
_refine_ls_hydrogen_treatment constr
_refine_ls_matrix_type full
_refine_ls_number_parameters 462
_refine_ls_number_reflns 7477
_refine_ls_number_restraints 37
_refine_ls_restrained_S_all 1.039
_refine_ls_R_factor_all 0.0869
_refine_ls_R_factor_gt 0.0570
_refine_ls_shift/su_max 0.000
_refine_ls_shift/su_mean 0.000
_refine_ls_structure_factor_coef Fsqd
_refine_ls_weighting_details 'calc w=1/[\s^2^(Fo^2^)+(0.0997P)^2^+0.0000P] where P=(Fo^2^+2Fc^2^)/3'
_refine_ls_weighting_scheme calc
_refine_ls_wR_factor_gt 0.1453
_refine_ls_wR_factor_ref 0.1610
_reflns_number_gt 5624
_reflns_number_total 7477
_reflns_threshold_expression >2sigma(I)
_cod_data_source_file ja302149k_si_001.cif
_cod_data_source_block cmpd_3
_cod_original_cell_volume 3793.5(10)
_cod_original_formula_sum 'C43 H58 N3 Ni O0.50'
_cod_database_code 4118073

loop_
_symmetry_equiv_pos_as_xyz
'x, y, z'
'-x, -y, z'
'x+1/2, -y+1/2, -z'
'-x+1/2, y+1/2, -z'

loop_
_atom_site_label
_atom_site_type_symbol
_atom_site_fract_x
_atom_site_fract_y
_atom_site_fract_z
_atom_site_U_iso_or_equiv
_atom_site_adp_type
_atom_site_occupancy
_atom_site_symmetry_multiplicity
_atom_site_calc_flag
_atom_site_refinement_flags
_atom_site_disorder_assembly
_atom_site_disorder_group
Ni1 Ni 0.80324(4) 0.22602(2) 0.65262(6) 0.02514(16) Uani 1 1 d . . .
C12 C 0.8988(3) 0.13629(17) 0.7299(5) 0.0245(10) Uani 1 1 d . . .
C35 C 0.7562(4) 0.2227(2) 0.3309(6) 0.0511(14) Uani 1 1 d . . .
H35A H 0.7472 0.2620 0.3439 0.077 Uiso 1 1 calc R . .
H35B H 0.7489 0.2132 0.2293 0.077 Uiso 1 1 calc R . .
H35C H 0.8109 0.2136 0.3607 0.077 Uiso 1 1 calc R . .
N3 N 0.7099(2) 0.20236(15) 0.5807(4) 0.0284(9) Uani 1 1 d . . .
C7 C 0.7428(3) 0.34310(17) 0.8521(6) 0.0304(10) Uani 1 1 d . . .
C34 C 0.6962(4) 0.19073(19) 0.4226(5) 0.0380(12) Uani 1 1 d . . .
H34 H 0.6412 0.2039 0.3975 0.046 Uiso 1 1 calc R . .
N1 N 0.8368(2) 0.29783(14) 0.6905(4) 0.0246(9) Uani 1 1 d . . .
C24 C 0.6352(3) 0.19956(17) 0.6682(5) 0.0279(10) Uani 1 1 d . . .
C3 C 0.9704(3) 0.22110(18) 0.7291(4) 0.0240(9) Uani 1 1 d . . .
N2 N 0.9010(2) 0.19538(13) 0.7119(4) 0.0246(8) Uani 1 1 d . . .
C1 C 0.9114(3) 0.31422(17) 0.7133(5) 0.0259(10) Uani 1 1 d . . .
C6 C 0.7724(3) 0.33647(17) 0.7131(5) 0.0254(10) Uani 1 1 d . . .
C2 C 0.9753(3) 0.27837(18) 0.7245(4) 0.0252(9) Uani 1 1 d . . .
H2 H 1.0275 0.2939 0.7296 0.030 Uiso 1 1 calc R . .
C17 C 0.8784(3) 0.11457(17) 0.8640(5) 0.0270(10) Uani 1 1 d . . .
C36 C 0.7011(4) 0.1301(2) 0.3827(5) 0.0391(12) Uani 1 1 d . . .
C8 C 0.6767(3) 0.37804(19) 0.8732(5) 0.0342(12) Uani 1 1 d . . .
H8 H 0.6552 0.3820 0.9673 0.041 Uiso 1 1 calc R . .
C25 C 0.5794(3) 0.15145(18) 0.6309(6) 0.0336(11) Uani 1 1 d . . .
H25A H 0.6085 0.1166 0.6446 0.040 Uiso 1 1 calc R . .
H25B H 0.5629 0.1539 0.5287 0.040 Uiso 1 1 calc R . .
C14 C 0.9112(4) 0.04608(17) 0.6343(6) 0.0396(13) Uani 1 1 d . . .
H14 H 0.9222 0.0226 0.5554 0.048 Uiso 1 1 calc R . .
C28 C 0.5128(3) 0.2542(2) 0.7424(5) 0.0314(11) Uani 1 1 d . . .
H28 H 0.4831 0.2891 0.7267 0.038 Uiso 1 1 calc R . .
C10 C 0.6740(3) 0.40016(17) 0.6253(5) 0.0317(12) Uani 1 1 d . . .
H10 H 0.6506 0.4195 0.5473 0.038 Uiso 1 1 calc R . .
C21 C 0.9379(4) 0.1260(2) 0.4678(6) 0.0445(14) Uani 1 1 d . . .
H21A H 0.9096 0.1606 0.4531 0.067 Uiso 1 1 calc R . .
H21B H 0.9222 0.1001 0.3926 0.067 Uiso 1 1 calc R . .
H21C H 0.9959 0.1323 0.4630 0.067 Uiso 1 1 calc R . .
C26 C 0.6577(3) 0.1952(2) 0.8272(5) 0.0364(12) Uani 1 1 d . . .
H26A H 0.6873 0.1608 0.8435 0.044 Uiso 1 1 calc R . .
H26B H 0.6936 0.2259 0.8530 0.044 Uiso 1 1 calc R . .
C27 C 0.5874(3) 0.25319(18) 0.6478(6) 0.0324(10) Uani 1 1 d . . .
H27A H 0.6221 0.2846 0.6724 0.039 Uiso 1 1 calc R . .
H27B H 0.5714 0.2568 0.5456 0.039 Uiso 1 1 calc R . .
C29 C 0.5379(4) 0.2500(2) 0.8995(5) 0.0427(14) Uani 1 1 d . . .
H29A H 0.4898 0.2508 0.9619 0.051 Uiso 1 1 calc R . .
H29B H 0.5723 0.2814 0.9252 0.051 Uiso 1 1 calc R . .
C9 C 0.6418(3) 0.40701(18) 0.7599(6) 0.0351(12) Uani 1 1 d . . .
C5 C 1.0464(3) 0.18943(18) 0.7557(5) 0.0297(11) Uani 1 1 d . . .
H5A H 1.0406 0.1677 0.8435 0.045 Uiso 1 1 calc R . .
H5B H 1.0914 0.2149 0.7669 0.045 Uiso 1 1 calc R . .
H5C H 1.0568 0.1652 0.6739 0.045 Uiso 1 1 calc R . .
C13 C 0.9166(3) 0.10316(18) 0.6125(5) 0.0307(11) Uani 1 1 d . . .
C33 C 0.4580(3) 0.2056(2) 0.7035(5) 0.0350(12) Uani 1 1 d . . .
H33A H 0.4092 0.2062 0.7644 0.042 Uiso 1 1 calc R . .
H33B H 0.4413 0.2082 0.6015 0.042 Uiso 1 1 calc R . .
C23 C 0.8622(4) 0.1508(2) 0.9923(5) 0.0381(13) Uani 1 1 d . . .
H23A H 0.9125 0.1675 1.0246 0.057 Uiso 1 1 calc R . .
H23B H 0.8393 0.1290 1.0705 0.057 Uiso 1 1 calc R . .
H23C H 0.8243 0.1796 0.9649 0.057 Uiso 1 1 calc R . .
C11 C 0.7398(3) 0.36606(17) 0.5965(5) 0.0298(11) Uani 1 1 d . . .
C16 C 0.8743(3) 0.05743(19) 0.8759(5) 0.0361(12) Uani 1 1 d . . .
H16 H 0.8594 0.0418 0.9656 0.043 Uiso 1 1 calc R . .
C32 C 0.5044(3) 0.1526(2) 0.7284(6) 0.0390(13) Uani 1 1 d . . .
H32 H 0.4692 0.1209 0.7042 0.047 Uiso 1 1 calc R . .
C30 C 0.5841(3) 0.1965(2) 0.9239(5) 0.0417(13) Uani 1 1 d . . .
H30 H 0.6011 0.1939 1.0269 0.050 Uiso 1 1 calc R . .
C15 C 0.8910(3) 0.02338(19) 0.7620(6) 0.0363(12) Uani 1 1 d . . .
C4 C 0.9286(3) 0.37487(18) 0.7303(6) 0.0354(12) Uani 1 1 d . . .
H4A H 0.9159 0.3938 0.6403 0.053 Uiso 1 1 calc R . .
H4B H 0.9855 0.3801 0.7534 0.053 Uiso 1 1 calc R . .
H4C H 0.8956 0.3897 0.8083 0.053 Uiso 1 1 calc R . .
C20 C 0.7750(4) 0.3635(2) 0.4493(6) 0.0444(14) Uani 1 1 d . . .
H20A H 0.7318 0.3616 0.3779 0.067 Uiso 1 1 calc R . .
H20B H 0.8090 0.3310 0.4410 0.067 Uiso 1 1 calc R . .
H20C H 0.8074 0.3963 0.4320 0.067 Uiso 1 1 calc R . .
C22 C 0.8881(4) -0.03803(19) 0.7816(6) 0.0502(17) Uani 1 1 d . . .
H22A H 0.8944 -0.0559 0.6879 0.075 Uiso 1 1 calc R . .
H22B H 0.8365 -0.0484 0.8239 0.075 Uiso 1 1 calc R . .
H22C H 0.9317 -0.0495 0.8457 0.075 Uiso 1 1 calc R . .
C40 C 0.6746(5) 0.0601(3) 0.2049(7) 0.067(2) Uani 1 1 d . . .
H40 H 0.6508 0.0499 0.1160 0.080 Uiso 1 1 calc R . .
C37 C 0.7375(4) 0.0909(2) 0.4687(6) 0.0465(14) Uani 1 1 d . . .
H37 H 0.7588 0.1005 0.5601 0.056 Uiso 1 1 calc R . .
C41 C 0.6714(4) 0.1138(2) 0.2503(6) 0.0532(17) Uani 1 1 d . . .
H41 H 0.6481 0.1404 0.1887 0.064 Uiso 1 1 calc R . .
C18 C 0.7807(4) 0.3146(2) 0.9786(5) 0.0414(14) Uani 1 1 d . . .
H18A H 0.8048 0.2802 0.9465 0.062 Uiso 1 1 calc R . .
H18B H 0.7397 0.3070 1.0514 0.062 Uiso 1 1 calc R . .
H18C H 0.8224 0.3380 1.0202 0.062 Uiso 1 1 calc R . .
C38 C 0.7425(4) 0.0375(2) 0.4197(7) 0.0502(15) Uani 1 1 d . . .
H38 H 0.7677 0.0108 0.4785 0.060 Uiso 1 1 calc R . .
C39 C 0.7117(5) 0.0222(3) 0.2872(8) 0.068(2) Uani 1 1 d . . .
H39 H 0.7165 -0.0144 0.2546 0.081 Uiso 1 1 calc R . .
C31 C 0.5304(4) 0.1484(2) 0.8863(6) 0.0461(15) Uani 1 1 d . . .
H31A H 0.4825 0.1485 0.9494 0.055 Uiso 1 1 calc R . .
H31B H 0.5597 0.1138 0.9021 0.055 Uiso 1 1 calc R . .
C19 C 0.5725(4) 0.4453(2) 0.7872(7) 0.0502(16) Uani 1 1 d . . .
H19A H 0.5912 0.4768 0.8431 0.075 Uiso 1 1 calc R . .
H19B H 0.5305 0.4261 0.8411 0.075 Uiso 1 1 calc R . .
H19C H 0.5507 0.4580 0.6951 0.075 Uiso 1 1 calc R . .
C101 C 0.4320(9) 0.0024(7) -0.408(2) 0.109(6) Uani 0.50 1 d PDU A -1
H10A H 0.4110 -0.0348 -0.4175 0.163 Uiso 0.50 1 calc PR A -1
H10B H 0.4232 0.0225 -0.4974 0.163 Uiso 0.50 1 calc PR A -1
H10C H 0.4041 0.0210 -0.3286 0.163 Uiso 0.50 1 calc PR A -1
C102 C 0.5200(8) 0.0001(17) -0.3756(16) 0.133(8) Uani 0.50 1 d PDU A -1
H10D H 0.5426 -0.0334 -0.4194 0.160 Uiso 0.50 1 calc PR A -1
H10E H 0.5465 0.0318 -0.4215 0.160 Uiso 0.50 1 calc PR A -1
O103 O 0.5385(7) 0.0003(7) -0.2240(14) 0.160(6) Uani 0.50 1 d PDU A -1
C104 C 0.6235(7) -0.0009(5) -0.2067(14) 0.082(5) Uani 0.50 1 d PDU A -1
H10F H 0.6416 0.0362 -0.1795 0.098 Uiso 0.50 1 calc PR A -1
H10G H 0.6478 -0.0095 -0.3012 0.098 Uiso 0.50 1 calc PR A -1
C105 C 0.6550(8) -0.0392(5) -0.1012(13) 0.069(4) Uani 0.50 1 d PDU A -1
H10H H 0.6837 -0.0192 -0.0259 0.103 Uiso 0.50 1 calc PR A -1
H10I H 0.6919 -0.0646 -0.1487 0.103 Uiso 0.50 1 calc PR A -1
H10J H 0.6106 -0.0597 -0.0580 0.103 Uiso 0.50 1 calc PR A -1

loop_
_atom_site_aniso_label
_atom_site_aniso_U_11
_atom_site_aniso_U_22
_atom_site_aniso_U_33
_atom_site_aniso_U_23
_atom_site_aniso_U_13
_atom_site_aniso_U_12
Ni1 0.0241(3) 0.0176(2) 0.0337(3) 0.0007(3) -0.0013(3) 0.0024(3)
C12 0.023(3) 0.014(2) 0.036(3) 0.0012(18) -0.005(2) 0.0015(18)
C35 0.059(4) 0.047(3) 0.047(3) 0.003(3) 0.008(3) 0.005(3)
N3 0.022(2) 0.0263(18) 0.037(2) 0.0055(16) -0.0014(18) 0.0019(16)
C7 0.029(3) 0.024(2) 0.038(2) -0.006(2) -0.004(2) 0.0028(19)
C34 0.038(3) 0.033(3) 0.042(3) 0.005(2) 0.003(3) 0.007(3)
N1 0.025(2) 0.0156(17) 0.033(2) 0.0013(14) 0.0005(16) 0.0052(16)
C24 0.030(3) 0.022(2) 0.032(3) 0.008(2) 0.003(2) 0.0015(18)
C3 0.030(3) 0.020(2) 0.022(2) 0.0028(18) -0.0027(19) 0.002(2)
N2 0.025(2) 0.0143(17) 0.035(2) 0.0026(15) 0.0004(17) 0.0009(16)
C1 0.031(3) 0.020(2) 0.026(2) -0.0013(18) -0.002(2) -0.001(2)
C6 0.022(2) 0.016(2) 0.038(2) -0.0024(18) 0.001(2) 0.0045(18)
C2 0.025(2) 0.024(2) 0.028(2) -0.0015(19) -0.0017(19) -0.005(2)
C17 0.030(3) 0.022(2) 0.029(2) 0.0000(19) 0.001(2) -0.0006(18)
C36 0.036(3) 0.037(2) 0.045(3) 0.002(2) 0.003(3) 0.004(2)
C8 0.035(3) 0.034(2) 0.034(3) -0.012(2) 0.002(2) 0.004(2)
C25 0.032(3) 0.026(2) 0.043(3) -0.001(2) 0.003(2) 0.000(2)
C14 0.062(4) 0.017(2) 0.039(3) -0.005(2) 0.003(3) 0.001(2)
C28 0.035(3) 0.032(2) 0.027(2) -0.0010(19) 0.003(2) 0.006(2)
C10 0.029(3) 0.018(2) 0.047(3) 0.003(2) -0.009(2) 0.0063(18)
C21 0.063(4) 0.032(3) 0.038(3) 0.003(2) 0.010(3) 0.007(3)
C26 0.032(3) 0.037(3) 0.041(3) 0.005(2) -0.005(2) 0.006(2)
C27 0.038(3) 0.024(2) 0.035(2) 0.005(2) -0.001(3) 0.000(2)
C29 0.044(4) 0.050(3) 0.035(3) -0.003(2) -0.002(3) 0.009(3)
C9 0.026(3) 0.022(2) 0.057(3) -0.011(2) -0.006(3) 0.009(2)
C5 0.027(3) 0.022(2) 0.040(3) 0.0009(19) 0.001(2) 0.004(2)
C13 0.035(3) 0.023(2) 0.034(3) 0.0006(18) 0.000(2) 0.006(2)
C33 0.030(3) 0.040(3) 0.035(3) 0.005(2) 0.005(2) 0.003(2)
C23 0.047(4) 0.037(3) 0.030(3) -0.003(2) 0.001(2) -0.002(3)
C11 0.030(3) 0.014(2) 0.045(3) -0.0017(18) -0.002(2) -0.001(2)
C16 0.047(3) 0.029(2) 0.032(3) 0.003(2) -0.005(2) -0.005(2)
C32 0.029(3) 0.029(3) 0.059(3) 0.003(2) 0.009(3) -0.006(2)
C30 0.039(3) 0.057(3) 0.029(3) 0.010(2) 0.002(2) 0.008(3)
C15 0.047(3) 0.023(2) 0.039(3) 0.001(2) 0.000(3) 0.001(2)
C4 0.032(3) 0.020(2) 0.054(3) 0.005(2) -0.002(2) 0.002(2)
C20 0.049(4) 0.042(3) 0.042(3) 0.007(2) 0.004(3) 0.008(3)
C22 0.087(5) 0.018(2) 0.046(3) 0.007(2) -0.002(3) -0.006(3)
C40 0.089(6) 0.059(4) 0.053(4) -0.014(3) -0.011(4) 0.011(4)
C37 0.046(4) 0.037(3) 0.056(4) 0.003(3) -0.003(3) 0.008(3)
C41 0.065(5) 0.048(3) 0.047(3) -0.007(3) -0.007(3) 0.019(3)
C18 0.052(4) 0.038(3) 0.035(3) -0.002(2) 0.002(3) 0.002(3)
C38 0.056(4) 0.039(3) 0.056(4) -0.007(3) -0.011(3) 0.010(3)
C39 0.071(5) 0.044(3) 0.088(5) -0.019(3) -0.020(4) 0.022(3)
C31 0.042(3) 0.040(3) 0.056(4) 0.020(2) 0.019(3) 0.010(3)
C19 0.035(3) 0.042(3) 0.073(4) -0.022(3) -0.014(3) 0.019(3)
C101 0.122(10) 0.040(6) 0.164(10) 0.040(7) -0.073(8) -0.017(7)
C102 0.134(13) 0.076(8) 0.189(12) -0.010(10) 0.008(9) -0.007(10)
O103 0.172(11) 0.114(8) 0.193(10) -0.001(8) -0.064(8) -0.017(9)
C104 0.102(9) 0.038(6) 0.105(9) -0.010(6) -0.020(7) 0.020(6)
C105 0.076(8) 0.065(7) 0.065(7) 0.002(6) 0.010(6) -0.022(6)

loop_
_atom_type_symbol
_atom_type_description
_atom_type_scat_dispersion_real
_atom_type_scat_dispersion_imag
_atom_type_scat_source
C C 0.0033 0.0016 'International Tables Vol C Tables 4.2.6.8 and 6.1.1.4'
H H 0.0000 0.0000 'International Tables Vol C Tables 4.2.6.8 and 6.1.1.4'
N N 0.0061 0.0033 'International Tables Vol C Tables 4.2.6.8 and 6.1.1.4'
O O 0.0106 0.0060 'International Tables Vol C Tables 4.2.6.8 and 6.1.1.4'
Ni Ni 0.3393 1.1124 'International Tables Vol C Tables 4.2.6.8 and 6.1.1.4'

loop_
_geom_angle_atom_site_label_1
_geom_angle_atom_site_label_2
_geom_angle_atom_site_label_3
_geom_angle
N3 Ni1 N2 137.30(16)
N3 Ni1 N1 129.17(16)
N2 Ni1 N1 93.51(16)
C13 C12 C17 121.9(4)
C13 C12 N2 118.9(4)
C17 C12 N2 119.1(4)
C34 C35 H35A 109.5
C34 C35 H35B 109.5
H35A C35 H35B 109.5
C34 C35 H35C 109.5
H35A C35 H35C 109.5
H35B C35 H35C 109.5
C24 N3 C34 113.3(4)
C24 N3 Ni1 122.5(3)
C34 N3 Ni1 123.7(3)
C6 C7 C8 118.5(4)
C6 C7 C18 121.4(4)
C8 C7 C18 120.1(5)
N3 C34 C35 110.2(4)
N3 C34 C36 114.2(4)
C35 C34 C36 109.1(4)
N3 C34 H34 107.7
C35 C34 H34 107.7
C36 C34 H34 107.7
C1 N1 C6 118.4(4)
C1 N1 Ni1 126.4(3)
C6 N1 Ni1 114.8(3)
N3 C24 C26 109.1(4)
N3 C24 C25 114.6(4)
C26 C24 C25 108.2(4)
N3 C24 C27 108.9(4)
C26 C24 C27 107.7(4)
C25 C24 C27 108.1(4)
N2 C3 C2 121.4(4)
N2 C3 C5 120.6(4)
C2 C3 C5 118.0(4)
C3 N2 C12 118.7(4)
C3 N2 Ni1 127.0(3)
C12 N2 Ni1 114.1(3)
N1 C1 C2 122.9(4)
N1 C1 C4 119.4(4)
C2 C1 C4 117.8(4)
C7 C6 C11 121.1(4)
C7 C6 N1 118.2(4)
C11 C6 N1 120.7(4)
C1 C2 C3 126.1(4)
C1 C2 H2 116.9
C3 C2 H2 116.9
C12 C17 C16 117.5(4)
C12 C17 C23 121.5(4)
C16 C17 C23 121.0(4)
C41 C36 C37 117.9(5)
C41 C36 C34 118.4(5)
C37 C36 C34 123.6(5)
C9 C8 C7 122.0(5)
C9 C8 H8 119.0
C7 C8 H8 119.0
C24 C25 C32 110.0(4)
C24 C25 H25A 109.7
C32 C25 H25A 109.7
C24 C25 H25B 109.7
C32 C25 H25B 109.7
H25A C25 H25B 108.2
C15 C14 C13 123.2(4)
C15 C14 H14 118.4
C13 C14 H14 118.4
C29 C28 C27 109.1(4)
C29 C28 C33 109.6(4)
C27 C28 C33 109.7(4)
C29 C28 H28 109.5
C27 C28 H28 109.5
C33 C28 H28 109.5
C9 C10 C11 123.6(4)
C9 C10 H10 118.2
C11 C10 H10 118.2
C13 C21 H21A 109.5
C13 C21 H21B 109.5
H21A C21 H21B 109.5
C13 C21 H21C 109.5
H21A C21 H21C 109.5
H21B C21 H21C 109.5
C30 C26 C24 111.8(4)
C30 C26 H26A 109.2
C24 C26 H26A 109.2
C30 C26 H26B 109.2
C24 C26 H26B 109.2
H26A C26 H26B 107.9
C28 C27 C24 111.3(4)
C28 C27 H27A 109.4
C24 C27 H27A 109.4
C28 C27 H27B 109.4
C24 C27 H27B 109.4
H27A C27 H27B 108.0
C28 C29 C30 109.7(4)
C28 C29 H29A 109.7
C30 C29 H29A 109.7
C28 C29 H29B 109.7
C30 C29 H29B 109.7
H29A C29 H29B 108.2
C10 C9 C8 117.5(4)
C10 C9 C19 121.9(5)
C8 C9 C19 120.6(5)
C3 C5 H5A 109.5
C3 C5 H5B 109.5
H5A C5 H5B 109.5
C3 C5 H5C 109.5
H5A C5 H5C 109.5
H5B C5 H5C 109.5
C12 C13 C14 116.8(4)
C12 C13 C21 122.4(4)
C14 C13 C21 120.8(4)
C32 C33 C28 108.7(4)
C32 C33 H33A 110.0
C28 C33 H33A 110.0
C32 C33 H33B 110.0
C28 C33 H33B 110.0
H33A C33 H33B 108.3
C17 C23 H23A 109.5
C17 C23 H23B 109.5
H23A C23 H23B 109.5
C17 C23 H23C 109.5
H23A C23 H23C 109.5
H23B C23 H23C 109.5
C10 C11 C6 117.3(4)
C10 C11 C20 120.5(4)
C6 C11 C20 122.1(4)
C15 C16 C17 122.2(5)
C15 C16 H16 118.9
C17 C16 H16 118.9
C33 C32 C31 110.1(4)
C33 C32 C25 109.6(4)
C31 C32 C25 109.3(5)
C33 C32 H32 109.2
C31 C32 H32 109.2
C25 C32 H32 109.2
C26 C30 C31 108.9(5)
C26 C30 C29 109.6(4)
C31 C30 C29 109.3(5)
C26 C30 H30 109.7
C31 C30 H30 109.7
C29 C30 H30 109.7
C14 C15 C16 118.4(4)
C14 C15 C22 121.4(5)
C16 C15 C22 120.2(5)
C1 C4 H4A 109.5
C1 C4 H4B 109.5
H4A C4 H4B 109.5
C1 C4 H4C 109.5
H4A C4 H4C 109.5
H4B C4 H4C 109.5
C11 C20 H20A 109.5
C11 C20 H20B 109.5
H20A C20 H20B 109.5
C11 C20 H20C 109.5
H20A C20 H20C 109.5
H20B C20 H20C 109.5
C15 C22 H22A 109.5
C15 C22 H22B 109.5
H22A C22 H22B 109.5
C15 C22 H22C 109.5
H22A C22 H22C 109.5
H22B C22 H22C 109.5
C39 C40 C41 119.9(6)
C39 C40 H40 120.1
C41 C40 H40 120.1
C38 C37 C36 119.4(5)
C38 C37 H37 120.3
C36 C37 H37 120.3
C40 C41 C36 122.1(6)
C40 C41 H41 118.9
C36 C41 H41 118.9
C7 C18 H18A 109.5
C7 C18 H18B 109.5
H18A C18 H18B 109.5
C7 C18 H18C 109.5
H18A C18 H18C 109.5
H18B C18 H18C 109.5
C39 C38 C37 121.6(6)
C39 C38 H38 119.2
C37 C38 H38 119.2
C40 C39 C38 119.1(6)
C40 C39 H39 120.5
C38 C39 H39 120.5
C30 C31 C32 109.5(4)
C30 C31 H31A 109.8
C32 C31 H31A 109.8
C30 C31 H31B 109.8
C32 C31 H31B 109.8
H31A C31 H31B 108.2
C9 C19 H19A 109.5
C9 C19 H19B 109.5
H19A C19 H19B 109.5
C9 C19 H19C 109.5
H19A C19 H19C 109.5
H19B C19 H19C 109.5
O103 C102 C101 113.7(10)
O103 C102 H10D 108.8
C101 C102 H10D 108.8
O103 C102 H10E 108.8
C101 C102 H10E 108.8
H10D C102 H10E 107.7
C104 O103 C102 108.8(9)
O103 C104 C105 116.6(10)
O103 C104 H10F 108.1
C105 C104 H10F 108.1
O103 C104 H10G 108.1
C105 C104 H10G 108.1
H10F C104 H10G 107.3

loop_
_geom_bond_atom_site_label_1
_geom_bond_atom_site_label_2
_geom_bond_distance
Ni1 N3 1.790(4)
Ni1 N2 1.876(4)
Ni1 N1 1.879(4)
C12 C13 1.391(6)
C12 C17 1.397(6)
C12 N2 1.458(5)
C35 C34 1.530(8)
C35 H35A 0.9800
C35 H35B 0.9800
C35 H35C 0.9800
N3 C24 1.489(6)
N3 C34 1.513(6)
C7 C6 1.392(7)
C7 C8 1.410(6)
C7 C18 1.506(7)
C34 C36 1.532(7)
C34 H34 1.0000
N1 C1 1.323(6)
N1 C6 1.447(5)
C24 C26 1.527(7)
C24 C25 1.540(6)
C24 C27 1.548(6)
C3 N2 1.327(6)
C3 C2 1.406(6)
C3 C5 1.506(6)
C1 C2 1.386(6)
C1 C4 1.522(6)
C6 C11 1.412(6)
C2 H2 0.9500
C17 C16 1.406(6)
C17 C23 1.510(6)
C36 C41 1.384(8)
C36 C37 1.390(7)
C8 C9 1.396(7)
C8 H8 0.9500
C25 C32 1.545(7)
C25 H25A 0.9900
C25 H25B 0.9900
C14 C15 1.353(7)
C14 C13 1.416(6)
C14 H14 0.9500
C28 C29 1.522(7)
C28 C27 1.523(7)
C28 C33 1.542(7)
C28 H28 1.0000
C10 C9 1.372(7)
C10 C11 1.405(6)
C10 H10 0.9500
C21 C13 1.499(7)
C21 H21A 0.9800
C21 H21B 0.9800
C21 H21C 0.9800
C26 C30 1.520(7)
C26 H26A 0.9900
C26 H26B 0.9900
C27 H27A 0.9900
C27 H27B 0.9900
C29 C30 1.537(7)
C29 H29A 0.9900
C29 H29B 0.9900
C9 C19 1.510(7)
C5 H5A 0.9800
C5 H5B 0.9800
C5 H5C 0.9800
C33 C32 1.529(7)
C33 H33A 0.9900
C33 H33B 0.9900
C23 H23A 0.9800
C23 H23B 0.9800
C23 H23C 0.9800
C11 C20 1.489(7)
C16 C15 1.376(7)
C16 H16 0.9500
C32 C31 1.533(8)
C32 H32 1.0000
C30 C31 1.520(8)
C30 H30 1.0000
C15 C22 1.516(6)
C4 H4A 0.9800
C4 H4B 0.9800
C4 H4C 0.9800
C20 H20A 0.9800
C20 H20B 0.9800
C20 H20C 0.9800
C22 H22A 0.9800
C22 H22B 0.9800
C22 H22C 0.9800
C40 C39 1.353(9)
C40 C41 1.383(8)
C40 H40 0.9500
C37 C38 1.387(8)
C37 H37 0.9500
C41 H41 0.9500
C18 H18A 0.9800
C18 H18B 0.9800
C18 H18C 0.9800
C38 C39 1.386(9)
C38 H38 0.9500
C39 H39 0.9500
C31 H31A 0.9900
C31 H31B 0.9900
C19 H19A 0.9800
C19 H19B 0.9800
C19 H19C 0.9800
C101 C102 1.498(10)
C101 H10A 0.9800
C101 H10B 0.9800
C101 H10C 0.9800
C102 O103 1.442(10)
C102 H10D 0.9900
C102 H10E 0.9900
O103 C104 1.427(9)
C104 C105 1.455(9)
C104 H10F 0.9900
C104 H10G 0.9900
C105 H10H 0.9800
C105 H10I 0.9800
C105 H10J 0.9800

loop_
_geom_torsion_atom_site_label_1
_geom_torsion_atom_site_label_2
_geom_torsion_atom_site_label_3
_geom_torsion_atom_site_label_4
_geom_torsion
N2 Ni1 N3 C24 105.4(4)
N1 Ni1 N3 C24 -76.7(4)
N2 Ni1 N3 C34 -83.2(4)
N1 Ni1 N3 C34 94.7(4)
C24 N3 C34 C35 148.9(4)
Ni1 N3 C34 C35 -23.3(5)
C24 N3 C34 C36 -87.9(5)
Ni1 N3 C34 C36 99.9(5)
N3 Ni1 N1 C1 -164.0(3)
N2 Ni1 N1 C1 14.6(4)
N3 Ni1 N1 C6 23.8(4)
N2 Ni1 N1 C6 -157.6(3)
C34 N3 C24 C26 163.7(4)
Ni1 N3 C24 C26 -24.1(5)
C34 N3 C24 C25 42.2(5)
Ni1 N3 C24 C25 -145.6(3)
C34 N3 C24 C27 -79.1(5)
Ni1 N3 C24 C27 93.2(4)
C2 C3 N2 C12 -174.9(4)
C5 C3 N2 C12 4.5(6)
C2 C3 N2 Ni1 9.9(6)
C5 C3 N2 Ni1 -170.7(3)
C13 C12 N2 C3 -86.5(5)
C17 C12 N2 C3 93.9(5)
C13 C12 N2 Ni1 89.3(5)
C17 C12 N2 Ni1 -90.3(5)
N3 Ni1 N2 C3 161.7(3)
N1 Ni1 N2 C3 -16.7(4)
N3 Ni1 N2 C12 -13.8(4)
N1 Ni1 N2 C12 167.9(3)
C6 N1 C1 C2 166.1(4)
Ni1 N1 C1 C2 -5.9(6)
C6 N1 C1 C4 -13.0(6)
Ni1 N1 C1 C4 175.0(3)
C8 C7 C6 C11 3.2(7)
C18 C7 C6 C11 -175.9(5)
C8 C7 C6 N1 -176.0(4)
C18 C7 C6 N1 4.9(7)
C1 N1 C6 C7 -84.3(5)
Ni1 N1 C6 C7 88.5(4)
C1 N1 C6 C11 96.5(5)
Ni1 N1 C6 C11 -90.7(4)
N1 C1 C2 C3 -7.2(7)
C4 C1 C2 C3 172.0(4)
N2 C3 C2 C1 5.1(7)
C5 C3 C2 C1 -174.3(4)
C13 C12 C17 C16 -1.8(7)
N2 C12 C17 C16 177.9(4)
C13 C12 C17 C23 177.7(5)
N2 C12 C17 C23 -2.7(7)
N3 C34 C36 C41 165.1(5)
C35 C34 C36 C41 -71.1(7)
N3 C34 C36 C37 -18.5(8)
C35 C34 C36 C37 105.3(6)
C6 C7 C8 C9 -1.8(7)
C18 C7 C8 C9 177.4(5)
N3 C24 C25 C32 179.8(4)
C26 C24 C25 C32 57.9(5)
C27 C24 C25 C32 -58.5(5)
N3 C24 C26 C30 175.7(4)
C25 C24 C26 C30 -59.0(5)
C27 C24 C26 C30 57.7(5)
C29 C28 C27 C24 60.4(5)
C33 C28 C27 C24 -59.6(5)
N3 C24 C27 C28 -176.4(4)
C26 C24 C27 C28 -58.3(5)
C25 C24 C27 C28 58.4(5)
C27 C28 C29 C30 -59.7(6)
C33 C28 C29 C30 60.4(6)
C11 C10 C9 C8 -0.3(7)
C11 C10 C9 C19 178.2(5)
C7 C8 C9 C10 0.3(7)
C7 C8 C9 C19 -178.2(5)
C17 C12 C13 C14 1.5(8)
N2 C12 C13 C14 -178.1(5)
C17 C12 C13 C21 179.6(5)
N2 C12 C13 C21 -0.1(8)
C15 C14 C13 C12 -0.9(9)
C15 C14 C13 C21 -179.0(6)
C29 C28 C33 C32 -59.8(5)
C27 C28 C33 C32 59.9(5)
C9 C10 C11 C6 1.7(7)
C9 C10 C11 C20 -175.9(5)
C7 C6 C11 C10 -3.2(7)
N1 C6 C11 C10 176.0(4)
C7 C6 C11 C20 174.3(5)
N1 C6 C11 C20 -6.5(7)
C12 C17 C16 C15 1.3(8)
C23 C17 C16 C15 -178.1(5)
C28 C33 C32 C31 59.6(5)
C28 C33 C32 C25 -60.8(5)
C24 C25 C32 C33 61.2(5)
C24 C25 C32 C31 -59.6(5)
C24 C26 C30 C31 60.4(5)
C24 C26 C30 C29 -59.1(6)
C28 C29 C30 C26 59.1(6)
C28 C29 C30 C31 -60.2(6)
C13 C14 C15 C16 0.6(9)
C13 C14 C15 C22 -178.3(6)
C17 C16 C15 C14 -0.8(9)
C17 C16 C15 C22 178.1(5)
C41 C36 C37 C38 -0.2(9)
C34 C36 C37 C38 -176.7(6)
C39 C40 C41 C36 -3.9(11)
C37 C36 C41 C40 2.3(10)
C34 C36 C41 C40 179.0(6)
C36 C37 C38 C39 -0.3(10)
C41 C40 C39 C38 3.2(12)
C37 C38 C39 C40 -1.2(11)
C26 C30 C31 C32 -60.1(6)
C29 C30 C31 C32 59.6(5)
C33 C32 C31 C30 -60.2(6)
C25 C32 C31 C30 60.4(5)
C101 C102 O103 C104 -179(2)
C102 O103 C104 C105 -134(2)
